data_4037395
loop_
_publ_author_name
'Yamashita, Ken-Ichi'
'Kataoka, Kazuyuki'
'Takeuchi, Shouichi'
'Sugiura, Ken-Ichi'

_publ_contact_author 'Ken-ichi Yamashita'
_publ_section_title
;
 Metal-Free Synthesis of meso-Aminoporphyrins through Reduction of
 meso-Azidoporphyrins Generated in Situ by Nucleophilic Substitution
 Reactions of meso-Bromoporphyrins.
;
_journal_issue 22
_journal_name_full 'The Journal of organic chemistry'
_journal_page_first 11176
_journal_page_last 11184
_journal_paper_doi 10.1021/acs.joc.6b02159
_journal_volume 81
_journal_year 2016
_chemical_formula_sum 'C52 H61 N5 Ni O4'
_chemical_formula_weight 878.77
_chemical_melting_point 505
_space_group_IT_number 14
_space_group_name_Hall '-P 2yn'
_space_group_name_H-M_alt 'P 1 21/n 1'
_symmetry_cell_setting monoclinic
_symmetry_space_group_name_H-M 'P 1 21/n 1'
_atom_sites_solution_hydrogens geom
_atom_sites_solution_primary direct
_atom_sites_solution_secondary difmap
_audit_creation_method SHELXL-97
_cell_angle_alpha 90.00
_cell_angle_beta 92.531(3)
_cell_angle_gamma 90.00
_cell_formula_units_Z 2
_cell_length_a 6.3593(10)
_cell_length_b 20.462(3)
_cell_length_c 16.964(3)
_cell_measurement_reflns_used 1810
_cell_measurement_temperature 93
_cell_measurement_theta_max 22.46
_cell_measurement_theta_min 2.40
_cell_volume 2205.3(6)
_computing_cell_refinement 'Bruker SMART'
_computing_data_collection 'Bruker SMART'
_computing_data_reduction 'Bruker SAINT'
_computing_molecular_graphics 'Bruker XSHELL'
_computing_publication_material 'XCIF (Bruker AXS, 2001)'
_computing_structure_refinement 'SHELXL-97 (Sheldrick, 1997)'
_computing_structure_solution 'SHELXS-97 (Sheldrick, 1997)'
_diffrn_ambient_temperature 93
_diffrn_detector_area_resol_mean 8.366
_diffrn_measured_fraction_theta_full 0.997
_diffrn_measured_fraction_theta_max 0.954
_diffrn_measurement_device_type 'Bruker SMART CCD area detector system'
_diffrn_measurement_method 'omega scan'
_diffrn_radiation_monochromator graphite
_diffrn_radiation_source 'fine-focus sealed tube'
_diffrn_radiation_type MoK\a
_diffrn_radiation_wavelength 0.71073
_diffrn_reflns_av_R_equivalents 0.0683
_diffrn_reflns_av_sigmaI/netI 0.0936
_diffrn_reflns_limit_h_max 8
_diffrn_reflns_limit_h_min -6
_diffrn_reflns_limit_k_max 26
_diffrn_reflns_limit_k_min -21
_diffrn_reflns_limit_l_max 22
_diffrn_reflns_limit_l_min -21
_diffrn_reflns_number 12255
_diffrn_reflns_theta_full 25.00
_diffrn_reflns_theta_max 27.51
_diffrn_reflns_theta_min 2.33
_exptl_absorpt_coefficient_mu 0.493
_exptl_absorpt_correction_T_max 0.9663
_exptl_absorpt_correction_T_min 0.8087
_exptl_absorpt_correction_type empirical
_exptl_absorpt_process_details
;
SADABS Sheldrick 1996
;
_exptl_crystal_colour purple
_exptl_crystal_density_diffrn 1.323
_exptl_crystal_density_method 'not measured'
_exptl_crystal_description prism
_exptl_crystal_F_000 936
_exptl_crystal_size_max 0.45
_exptl_crystal_size_mid 0.08
_exptl_crystal_size_min 0.07
_refine_diff_density_max 1.131
_refine_diff_density_min -1.278
_refine_diff_density_rms 0.139
_refine_ls_extinction_method none
_refine_ls_goodness_of_fit_ref 0.853
_refine_ls_hydrogen_treatment constr
_refine_ls_matrix_type full
_refine_ls_number_parameters 290
_refine_ls_number_reflns 4835
_refine_ls_number_restraints 0
_refine_ls_restrained_S_all 0.853
_refine_ls_R_factor_all 0.1248
_refine_ls_R_factor_gt 0.0776
_refine_ls_shift/su_max 0.000
_refine_ls_shift/su_mean 0.000
_refine_ls_structure_factor_coef Fsqd
_refine_ls_weighting_details 'calc w=1/[\s^2^(Fo^2^)+(0.1911P)^2^+3.0192P] where P=(Fo^2^+2Fc^2^)/3'
_refine_ls_weighting_scheme calc
_refine_ls_wR_factor_gt 0.2029
_refine_ls_wR_factor_ref 0.2556
_reflns_number_gt 3129
_reflns_number_total 4835
_reflns_threshold_expression >2sigma(I)
_cod_data_source_file jo6b02159_si_002.cif
_cod_data_source_block 3a(Ni)
_cod_depositor_comments
;
The following automatic conversions were performed:

data item '_symmetry_cell_setting' value 'Monoclinic' was changed to
'monoclinic' in accordance with the
/home/saulius/struct/COD-crude-data/automatic-downloads/DataCite-retrospective/ACS/depositions/lib/dictionaries/cif_core.dic
dictionary named 'cif_core.dic' version 2.4.2 last updated on
2011-04-26.

Automatic conversion script
Id: cif_fix_values 6909 2019-04-08 15:41:33Z antanas 
;
_cod_original_sg_symbol_H-M 'P2(1)/n  '
_cod_database_code 4037395

loop_
_symmetry_equiv_pos_as_xyz
'x, y, z'
'-x+1/2, y+1/2, -z+1/2'
'-x, -y, -z'
'x-1/2, -y-1/2, z-1/2'

loop_
_atom_site_label
_atom_site_type_symbol
_atom_site_fract_x
_atom_site_fract_y
_atom_site_fract_z
_atom_site_U_iso_or_equiv
_atom_site_adp_type
_atom_site_occupancy
_atom_site_symmetry_multiplicity
_atom_site_calc_flag
_atom_site_refinement_flags
_atom_site_disorder_assembly
_atom_site_disorder_group
Ni1 Ni 0.5000 0.0000 0.5000 0.0199(3) Uani 1 2 d S . .
N1 N 0.6834(6) 0.03326(16) 0.5866(2) 0.0219(8) Uani 1 1 d . . .
N2 N 0.3068(6) 0.07340(17) 0.5152(2) 0.0232(8) Uani 1 1 d . . .
C1 C 0.8718(7) 0.00732(19) 0.6153(3) 0.0234(9) Uani 1 1 d . . .
C2 C 0.9570(7) 0.0437(2) 0.6809(3) 0.0257(10) Uani 1 1 d . . .
H2A H 1.0833 0.0347 0.7109 0.031 Uiso 1 1 calc R . .
C3 C 0.8220(8) 0.0937(2) 0.6920(3) 0.0281(10) Uani 1 1 d . . .
H3A H 0.8361 0.1265 0.7315 0.034 Uiso 1 1 calc R . .
C4 C 0.6553(7) 0.0882(2) 0.6336(2) 0.0238(9) Uani 1 1 d . . .
C5 C 0.4895(7) 0.1326(2) 0.6250(2) 0.0235(9) Uani 1 1 d . . .
C6 C 0.3270(8) 0.12494(19) 0.5691(3) 0.0245(10) Uani 1 1 d . . .
C7 C 0.1502(7) 0.1676(2) 0.5603(3) 0.0255(10) Uani 1 1 d . . .
H7A H 0.1279 0.2061 0.5901 0.031 Uiso 1 1 calc R . .
C8 C 0.0202(7) 0.1437(2) 0.5023(3) 0.0285(10) Uani 1 1 d . . .
H8A H -0.1104 0.1618 0.4837 0.034 Uiso 1 1 calc R . .
C9 C 0.1179(8) 0.0859(2) 0.4744(3) 0.0259(10) Uani 1 1 d . B .
C10 C 0.0300(7) 0.0481(2) 0.4141(3) 0.0253(10) Uani 1 1 d . . .
H10A H -0.1036 0.0603 0.3915 0.030 Uiso 0.50 1 calc PR A 2
N3 N -0.1586(13) 0.0651(3) 0.3834(5) 0.0284(17) Uani 0.50 1 d P B 1
H3B H -0.2234 0.0996 0.4017 0.034 Uiso 0.50 1 calc PR B 1
H3C H -0.2183 0.0419 0.3449 0.034 Uiso 0.50 1 calc PR B 1
C11 C 0.4956(7) 0.1924(2) 0.6764(3) 0.0244(9) Uani 1 1 d . . .
C12 C 0.6527(7) 0.2384(2) 0.6668(3) 0.0248(10) Uani 1 1 d . . .
H12A H 0.7534 0.2320 0.6278 0.030 Uiso 1 1 calc R . .
C13 C 0.6632(8) 0.2943(2) 0.7147(3) 0.0269(10) Uani 1 1 d . . .
C14 C 0.5149(8) 0.3035(2) 0.7712(3) 0.0303(11) Uani 1 1 d . . .
H14A H 0.5203 0.3415 0.8034 0.036 Uiso 1 1 calc R . .
C15 C 0.3580(8) 0.2571(2) 0.7807(3) 0.0263(10) Uani 1 1 d . . .
C16 C 0.3443(8) 0.2012(2) 0.7330(3) 0.0274(10) Uani 1 1 d . . .
H16A H 0.2351 0.1702 0.7388 0.033 Uiso 1 1 calc R . .
C17 C 0.8426(9) 0.3928(2) 0.7526(3) 0.0382(12) Uani 1 1 d . . .
H17A H 0.8706 0.3786 0.8078 0.046 Uiso 1 1 calc R . .
H17B H 0.7094 0.4179 0.7499 0.046 Uiso 1 1 calc R . .
C18 C 1.0200(8) 0.4351(2) 0.7267(3) 0.0342(11) Uani 1 1 d . . .
H18A H 1.1527 0.4100 0.7334 0.041 Uiso 1 1 calc R . .
H18B H 1.0316 0.4734 0.7623 0.041 Uiso 1 1 calc R . .
C19 C 1.0000(8) 0.4599(2) 0.6415(3) 0.0322(11) Uani 1 1 d . . .
H19A H 1.0179 0.4217 0.6055 0.039 Uiso 1 1 calc R . .
C20 C 1.1767(10) 0.5085(3) 0.6278(4) 0.0451(14) Uani 1 1 d . . .
H20A H 1.1722 0.5215 0.5721 0.068 Uiso 1 1 calc R . .
H20B H 1.3128 0.4881 0.6415 0.068 Uiso 1 1 calc R . .
H20C H 1.1586 0.5472 0.6609 0.068 Uiso 1 1 calc R . .
C21 C 0.7875(10) 0.4908(3) 0.6211(3) 0.0433(14) Uani 1 1 d . . .
H21A H 0.7858 0.5077 0.5670 0.065 Uiso 1 1 calc R . .
H21B H 0.7631 0.5268 0.6577 0.065 Uiso 1 1 calc R . .
H21C H 0.6765 0.4580 0.6255 0.065 Uiso 1 1 calc R . .
C22 C 0.0833(8) 0.2204(2) 0.8626(3) 0.0286(10) Uani 1 1 d . . .
H22A H 0.1581 0.1781 0.8689 0.034 Uiso 1 1 calc R . .
H22B H -0.0327 0.2151 0.8222 0.034 Uiso 1 1 calc R . .
C23 C -0.0023(8) 0.2420(2) 0.9406(3) 0.0313(11) Uani 1 1 d . . .
H23A H -0.0896 0.2815 0.9313 0.038 Uiso 1 1 calc R . .
H23B H 0.1175 0.2543 0.9768 0.038 Uiso 1 1 calc R . .
C24 C -0.1346(8) 0.1906(2) 0.9813(3) 0.0344(11) Uani 1 1 d . . .
H24A H -0.1721 0.2098 1.0330 0.041 Uiso 1 1 calc R . .
C25 C -0.3422(8) 0.1768(3) 0.9358(3) 0.0379(12) Uani 1 1 d . . .
H25A H -0.4197 0.2177 0.9274 0.057 Uiso 1 1 calc R . .
H25B H -0.4266 0.1465 0.9661 0.057 Uiso 1 1 calc R . .
H25C H -0.3136 0.1572 0.8847 0.057 Uiso 1 1 calc R . .
C26 C -0.0128(9) 0.1285(3) 1.0004(3) 0.0414(13) Uani 1 1 d . . .
H26A H 0.1226 0.1396 1.0268 0.062 Uiso 1 1 calc R . .
H26B H 0.0117 0.1048 0.9514 0.062 Uiso 1 1 calc R . .
H26C H -0.0939 0.1009 1.0352 0.062 Uiso 1 1 calc R . .
O1 O 0.8240(6) 0.33640(15) 0.7015(2) 0.0332(8) Uani 1 1 d . . .
O2 O 0.2253(5) 0.27055(15) 0.83963(19) 0.0312(8) Uani 1 1 d . . .

loop_
_atom_site_aniso_label
_atom_site_aniso_U_11
_atom_site_aniso_U_22
_atom_site_aniso_U_33
_atom_site_aniso_U_23
_atom_site_aniso_U_13
_atom_site_aniso_U_12
Ni1 0.0286(5) 0.0074(4) 0.0238(4) -0.0007(3) 0.0036(3) -0.0014(3)
N1 0.028(2) 0.0090(16) 0.0288(18) 0.0005(14) 0.0033(15) -0.0024(14)
N2 0.031(2) 0.0141(17) 0.0242(18) -0.0001(14) 0.0020(15) -0.0041(15)
C1 0.032(2) 0.0104(19) 0.028(2) 0.0030(16) 0.0032(18) -0.0063(17)
C2 0.032(3) 0.018(2) 0.027(2) 0.0040(17) -0.0019(19) -0.0036(18)
C3 0.044(3) 0.012(2) 0.028(2) -0.0022(16) 0.001(2) -0.0026(19)
C4 0.033(3) 0.0121(19) 0.026(2) -0.0040(16) 0.0043(18) -0.0046(17)
C5 0.034(3) 0.0106(19) 0.027(2) -0.0045(16) 0.0106(19) -0.0036(17)
C6 0.038(3) 0.0052(18) 0.031(2) 0.0000(16) 0.0103(19) 0.0011(17)
C7 0.035(3) 0.014(2) 0.029(2) -0.0026(16) 0.0088(19) -0.0010(18)
C8 0.029(3) 0.020(2) 0.037(2) 0.0050(19) 0.007(2) 0.0059(19)
C9 0.036(3) 0.015(2) 0.028(2) 0.0047(17) 0.0082(19) -0.0024(18)
C10 0.031(3) 0.014(2) 0.031(2) 0.0080(17) 0.0011(19) -0.0012(18)
N3 0.038(5) 0.010(3) 0.037(4) 0.001(3) -0.006(3) 0.005(3)
C11 0.033(3) 0.013(2) 0.027(2) -0.0019(17) 0.0032(18) 0.0019(18)
C12 0.034(3) 0.012(2) 0.030(2) -0.0032(16) 0.0065(19) -0.0001(17)
C13 0.035(3) 0.011(2) 0.035(2) 0.0022(17) 0.005(2) -0.0005(18)
C14 0.047(3) 0.016(2) 0.029(2) -0.0055(17) 0.004(2) -0.002(2)
C15 0.038(3) 0.014(2) 0.027(2) -0.0031(16) 0.0024(19) -0.0012(18)
C16 0.033(3) 0.015(2) 0.035(2) -0.0023(18) 0.007(2) -0.0031(19)
C17 0.056(3) 0.014(2) 0.045(3) -0.010(2) 0.011(3) -0.008(2)
C18 0.035(3) 0.024(2) 0.044(3) -0.010(2) 0.002(2) -0.010(2)
C19 0.035(3) 0.017(2) 0.045(3) -0.0087(19) 0.006(2) -0.001(2)
C20 0.051(4) 0.039(3) 0.046(3) -0.007(2) 0.012(3) -0.014(3)
C21 0.058(4) 0.027(3) 0.045(3) -0.008(2) 0.002(3) -0.001(2)
C22 0.034(3) 0.021(2) 0.031(2) -0.0043(18) 0.007(2) -0.0093(19)
C23 0.040(3) 0.016(2) 0.039(3) -0.0058(19) 0.007(2) -0.001(2)
C24 0.039(3) 0.026(3) 0.038(3) -0.004(2) 0.003(2) 0.000(2)
C25 0.036(3) 0.029(3) 0.049(3) -0.001(2) 0.001(2) -0.003(2)
C26 0.046(3) 0.027(3) 0.051(3) 0.007(2) 0.002(3) 0.001(2)
O1 0.042(2) 0.0136(15) 0.0444(19) -0.0101(14) 0.0107(16) -0.0078(14)
O2 0.041(2) 0.0174(16) 0.0360(18) -0.0074(13) 0.0131(15) -0.0057(14)

loop_
_atom_type_symbol
_atom_type_description
_atom_type_scat_dispersion_real
_atom_type_scat_dispersion_imag
_atom_type_scat_source
C C 0.0033 0.0016 'International Tables Vol C Tables 4.2.6.8 and 6.1.1.4'
H H 0.0000 0.0000 'International Tables Vol C Tables 4.2.6.8 and 6.1.1.4'
N N 0.0061 0.0033 'International Tables Vol C Tables 4.2.6.8 and 6.1.1.4'
O O 0.0106 0.0060 'International Tables Vol C Tables 4.2.6.8 and 6.1.1.4'
Ni Ni 0.3393 1.1124 'International Tables Vol C Tables 4.2.6.8 and 6.1.1.4'

loop_
_geom_angle_atom_site_label_1
_geom_angle_atom_site_label_2
_geom_angle_atom_site_label_3
_geom_angle
_geom_angle_site_symmetry_1
_geom_angle_site_symmetry_3
N1 Ni1 N1 180.00(14) 3_656 .
N1 Ni1 N2 89.49(15) 3_656 3_656
N1 Ni1 N2 90.51(15) . 3_656
N1 Ni1 N2 90.51(15) 3_656 .
N1 Ni1 N2 89.49(15) . .
N2 Ni1 N2 180.000(1) 3_656 .
C1 N1 C4 103.8(4) . .
C1 N1 Ni1 127.6(3) . .
C4 N1 Ni1 128.5(3) . .
C9 N2 C6 103.9(4) . .
C9 N2 Ni1 127.6(3) . .
C6 N2 Ni1 128.5(3) . .
N1 C1 C10 125.6(4) . 3_656
N1 C1 C2 111.6(4) . .
C10 C1 C2 122.8(4) 3_656 .
C3 C2 C1 106.4(4) . .
C3 C2 H2A 126.8 . .
C1 C2 H2A 126.8 . .
C2 C3 C4 107.5(4) . .
C2 C3 H3A 126.3 . .
C4 C3 H3A 126.3 . .
N1 C4 C5 125.4(4) . .
N1 C4 C3 110.6(4) . .
C5 C4 C3 123.9(4) . .
C6 C5 C4 122.6(4) . .
C6 C5 C11 119.4(4) . .
C4 C5 C11 118.0(4) . .
C5 C6 N2 125.4(4) . .
C5 C6 C7 124.4(4) . .
N2 C6 C7 110.1(4) . .
C8 C7 C6 108.0(4) . .
C8 C7 H7A 126.0 . .
C6 C7 H7A 126.0 . .
C7 C8 C9 106.3(4) . .
C7 C8 H8A 126.9 . .
C9 C8 H8A 126.9 . .
C10 C9 N2 125.6(4) . .
C10 C9 C8 122.8(4) . .
N2 C9 C8 111.6(4) . .
N3 C10 C9 118.1(5) . .
N3 C10 C1 118.8(5) . 3_656
C9 C10 C1 123.1(4) . 3_656
N3 C10 H10A 0.8 . .
C9 C10 H10A 118.5 . .
C1 C10 H10A 118.5 3_656 .
C10 N3 H3B 120.0 . .
C10 N3 H3C 120.0 . .
H3B N3 H3C 120.0 . .
C12 C11 C16 120.9(4) . .
C12 C11 C5 119.0(4) . .
C16 C11 C5 120.1(4) . .
C11 C12 C13 120.1(4) . .
C11 C12 H12A 120.0 . .
C13 C12 H12A 120.0 . .
O1 C13 C14 124.4(4) . .
O1 C13 C12 115.9(4) . .
C14 C13 C12 119.6(4) . .
C13 C14 C15 120.0(4) . .
C13 C14 H14A 120.0 . .
C15 C14 H14A 120.0 . .
O2 C15 C14 114.6(4) . .
O2 C15 C16 124.3(4) . .
C14 C15 C16 121.1(4) . .
C11 C16 C15 118.3(4) . .
C11 C16 H16A 120.8 . .
C15 C16 H16A 120.8 . .
O1 C17 C18 109.1(4) . .
O1 C17 H17A 109.9 . .
C18 C17 H17A 109.9 . .
O1 C17 H17B 109.9 . .
C18 C17 H17B 109.9 . .
H17A C17 H17B 108.3 . .
C17 C18 C19 115.7(4) . .
C17 C18 H18A 108.4 . .
C19 C18 H18A 108.4 . .
C17 C18 H18B 108.4 . .
C19 C18 H18B 108.4 . .
H18A C18 H18B 107.4 . .
C21 C19 C20 110.3(4) . .
C21 C19 C18 112.9(4) . .
C20 C19 C18 109.2(4) . .
C21 C19 H19A 108.1 . .
C20 C19 H19A 108.1 . .
C18 C19 H19A 108.1 . .
C19 C20 H20A 109.5 . .
C19 C20 H20B 109.5 . .
H20A C20 H20B 109.5 . .
C19 C20 H20C 109.5 . .
H20A C20 H20C 109.5 . .
H20B C20 H20C 109.5 . .
C19 C21 H21A 109.5 . .
C19 C21 H21B 109.5 . .
H21A C21 H21B 109.5 . .
C19 C21 H21C 109.5 . .
H21A C21 H21C 109.5 . .
H21B C21 H21C 109.5 . .
O2 C22 C23 106.4(4) . .
O2 C22 H22A 110.4 . .
C23 C22 H22A 110.4 . .
O2 C22 H22B 110.4 . .
C23 C22 H22B 110.4 . .
H22A C22 H22B 108.6 . .
C22 C23 C24 114.8(4) . .
C22 C23 H23A 108.6 . .
C24 C23 H23A 108.6 . .
C22 C23 H23B 108.6 . .
C24 C23 H23B 108.6 . .
H23A C23 H23B 107.6 . .
C26 C24 C25 112.0(4) . .
C26 C24 C23 112.7(4) . .
C25 C24 C23 112.3(4) . .
C26 C24 H24A 106.4 . .
C25 C24 H24A 106.4 . .
C23 C24 H24A 106.4 . .
C24 C25 H25A 109.5 . .
C24 C25 H25B 109.5 . .
H25A C25 H25B 109.5 . .
C24 C25 H25C 109.5 . .
H25A C25 H25C 109.5 . .
H25B C25 H25C 109.5 . .
C24 C26 H26A 109.5 . .
C24 C26 H26B 109.5 . .
H26A C26 H26B 109.5 . .
C24 C26 H26C 109.5 . .
H26A C26 H26C 109.5 . .
H26B C26 H26C 109.5 . .
C13 O1 C17 116.6(4) . .
C15 O2 C22 118.1(3) . .

loop_
_geom_bond_atom_site_label_1
_geom_bond_atom_site_label_2
_geom_bond_distance
_geom_bond_site_symmetry_2
Ni1 N1 1.957(4) 3_656
Ni1 N1 1.957(4) .
Ni1 N2 1.965(4) 3_656
Ni1 N2 1.965(4) .
N1 C1 1.379(6) .
N1 C4 1.395(5) .
N2 C9 1.383(6) .
N2 C6 1.398(5) .
C1 C10 1.397(6) 3_656
C1 C2 1.427(6) .
C2 C3 1.354(6) .
C2 H2A 0.9500 .
C3 C4 1.423(6) .
C3 H3A 0.9500 .
C4 C5 1.395(6) .
C5 C6 1.380(6) .
C5 C11 1.504(6) .
C6 C7 1.426(6) .
C7 C8 1.349(7) .
C7 H7A 0.9500 .
C8 C9 1.427(6) .
C8 H8A 0.9500 .
C9 C10 1.381(6) .
C10 N3 1.332(9) .
C10 C1 1.397(6) 3_656
C10 H10A 0.9500 .
N3 H3B 0.8800 .
N3 H3C 0.8800 .
C11 C12 1.387(6) .
C11 C16 1.400(6) .
C12 C13 1.403(6) .
C12 H12A 0.9500 .
C13 O1 1.363(5) .
C13 C14 1.387(7) .
C14 C15 1.393(7) .
C14 H14A 0.9500 .
C15 O2 1.364(6) .
C15 C16 1.401(6) .
C16 H16A 0.9500 .
C17 O1 1.446(5) .
C17 C18 1.503(7) .
C17 H17A 0.9900 .
C17 H17B 0.9900 .
C18 C19 1.531(7) .
C18 H18A 0.9900 .
C18 H18B 0.9900 .
C19 C21 1.518(8) .
C19 C20 1.527(7) .
C19 H19A 1.0000 .
C20 H20A 0.9800 .
C20 H20B 0.9800 .
C20 H20C 0.9800 .
C21 H21A 0.9800 .
C21 H21B 0.9800 .
C21 H21C 0.9800 .
C22 O2 1.433(5) .
C22 C23 1.519(6) .
C22 H22A 0.9900 .
C22 H22B 0.9900 .
C23 C24 1.530(7) .
C23 H23A 0.9900 .
C23 H23B 0.9900 .
C24 C26 1.515(7) .
C24 C25 1.526(7) .
C24 H24A 1.0000 .
C25 H25A 0.9800 .
C25 H25B 0.9800 .
C25 H25C 0.9800 .
C26 H26A 0.9800 .
C26 H26B 0.9800 .
C26 H26C 0.9800 .
